data_4517899
loop_
_publ_author_name
'Thomas, Rudy'
'Devaux, Philippe'
'Rivenet, Murielle'
'Henry, Natacha'
'Abraham, Francis'

_publ_section_title
;
 Zirconium Oxalates: Zr(OH)<sub>2</sub>(C<sub>2</sub>O<sub>4</sub>),
 (H<sub>11</sub>O<sub>5</sub>)<sub>2</sub>[Zr<sub>2</sub>(C<sub>2</sub>O<sub>4</sub>)<sub>5</sub>(H<sub>2</sub>O)<sub>4</sub>],
 and
 MM'[Zr(C<sub>2</sub>O<sub>4</sub>)<sub>3</sub>]&#x00B7;<i>x</i>H<sub>2</sub>O
 with M and M' = Ammonium, Alkali Metal, and Hydroxonium Ion
 H<sub>2<i>n</i>+1</sub>O <sub> <i>n</i> </sub><sup>+</sup> (<i>n</i> = 2,
 3, 4).
;
_journal_issue 33
_journal_name_full 'ACS omega'
_journal_page_first 21260
_journal_page_last 21270
_journal_paper_doi 10.1021/acsomega.0c03224
_journal_volume 5
_journal_year 2020
_chemical_formula_sum 'C2 H2 O6 Zr'
_chemical_formula_weight 213.3
_space_group_IT_number 15
_space_group_name_Hall '-C 2yc'
_space_group_name_H-M_alt 'C 1 2/c 1'
_symmetry_cell_setting monoclinic
_symmetry_Int_Tables_number 15
_symmetry_space_group_name_Hall '-C 2yc'
_symmetry_space_group_name_H-M 'C 1 2/c 1'
_cell_angle_alpha 90
_cell_angle_beta 118.25(2)
_cell_angle_gamma 90
_cell_formula_units_Z 4
_cell_length_a 12.813(4)
_cell_length_b 5.8882(14)
_cell_length_c 6.7088(13)
_cell_measurement_temperature 293
_cell_volume 445.9(2)
_diffrn_ambient_temperature 293
_diffrn_detector_type Lynxeyeet
_diffrn_measurement_device_type 'bruker D8'
_diffrn_radiation_probe x-ray
_diffrn_radiation_source 'X-ray tube'
_diffrn_radiation_type 'Cu K\a'
_diffrn_radiation_wavelength 1.5418
_exptl_absorpt_coefficient_mu 20.01
_exptl_crystal_density_diffrn 3.1768
_exptl_crystal_F_000 408
_pd_char_colour white
_pd_instr_location ' ?'
_pd_meas_2theta_range_inc 0.02
_pd_meas_2theta_range_max 119.994
_pd_meas_2theta_range_min 5.000
_pd_meas_number_of_points 5614
_pd_meas_scan_method theta/theta
_pd_proc_2theta_range_inc 0.02
_pd_proc_2theta_range_max 119.994
_pd_proc_2theta_range_min 10.962
_pd_proc_ls_background_function '15 Chebyshev polynoms'
_pd_proc_ls_pref_orient_corr 'March & Dollase'
_pd_proc_ls_profile_function Pseudo-Voigt
_pd_proc_ls_prof_R_factor 0.0331
_pd_proc_ls_prof_wR_expected 0.0112
_pd_proc_ls_prof_wR_factor 0.0496
_pd_spec_size_axial 15
_pd_spec_size_equat 15
_pd_spec_size_thick 2
_refine_diff_density_max 1.01
_refine_diff_density_min -1.82
_refine_ls_goodness_of_fit_all 4.45
_refine_ls_hydrogen_treatment constr
_refine_ls_number_constraints 9
_refine_ls_number_parameters 39
_refine_ls_number_restraints 0
_refine_ls_R_factor_all 0.0417
_refine_ls_R_factor_gt 0.0417
_refine_ls_shift/su_max 0.0499
_refine_ls_shift/su_mean 0.0030
_refine_ls_weighting_scheme sigma
_refine_ls_wR_factor_all 0.0600
_refine_ls_wR_factor_gt 0.0600
_cod_data_source_file ao0c03224_si_002.cif
_cod_data_source_block ZrOx
_cod_depositor_comments
;
The following automatic conversions were performed:

data item '_diffrn_radiation_probe' value 'X-ray' was changed to
'x-ray' in accordance with the
/home/data/users/saulius/crontab/automatic-downloads/rss-feeds/ACS/lib/dictionaries/cif_core.dic
dictionary named 'cif_core.dic' version 2.4.2 last updated on
2011-04-26.

Automatic conversion script
Id: cif_fix_values 7556 2019-12-06 15:28:31Z antanas 

 Adding full bibliography for 4517899--4517905.cif.
;
_cod_original_formula_sum 'C2 H2 O6 Zr1'
_cod_database_code 4517899

loop_
_space_group_symop_id
_space_group_symop_operation_xyz
1 x,y,z
2 -x,y,-z+1/2
3 -x,-y,-z
4 x,-y,z+1/2
5 x+1/2,y+1/2,z
6 -x+1/2,y+1/2,-z+1/2
7 -x+1/2,-y+1/2,-z
8 x+1/2,-y+1/2,z+1/2

loop_
_atom_site_label
_atom_site_type_symbol
_atom_site_fract_x
_atom_site_fract_y
_atom_site_fract_z
_atom_site_adp_type
_atom_site_U_iso_or_equiv
_atom_site_site_symmetry_multiplicity
_atom_site_occupancy
_atom_site_calc_flag
_atom_site_refinement_flags
_atom_site_disorder_assembly
_atom_site_disorder_group
Zr1 Zr 0.5 0.088(2) 0.75 Uiso 0.012(5) 4 1 d . . .
O1 O 0.618(3) 0.407(9) 0.907(6) Uiso 0.0194 8 1 d . . .
O2 O 0.473(4) -0.194(6) 0.531(5) Uiso 0.0194 8 1 d . . .
O3 O 0.703(3) -0.019(6) 0.898(8) Uiso 0.0194 8 1 d . . .
C4 C 0.730(5) 0.365(11) 0.995(11) Uiso 0.0148 8 1 d . . .
H2 H 0.451674 -0.344494 0.553606 Uiso 0.0233 8 1 d . . .

loop_
_atom_site_aniso_label
_atom_site_aniso_type_symbol
_atom_site_aniso_U_11
_atom_site_aniso_U_22
_atom_site_aniso_U_33
_atom_site_aniso_U_12
_atom_site_aniso_U_13
_atom_site_aniso_U_23
? ? ? ? ? ? ? ?

loop_
_atom_type_symbol
_atom_type_scat_dispersion_real
_atom_type_scat_dispersion_imag
_atom_type_scat_source
C 0.0191 0.0095 'International Tables Vol C tables 4.2.6.8 and 6.1.1.1'
H 0.0000 0.0000 'International Tables Vol C tables 4.2.6.8 and 6.1.1.1'
O 0.0516 0.0335 'International Tables Vol C tables 4.2.6.8 and 6.1.1.1'
Zr -0.1709 2.2794 'International Tables Vol C tables 4.2.6.8 and 6.1.1.1'

loop_
_exptl_crystal_face_index_h
_exptl_crystal_face_index_k
_exptl_crystal_face_index_l
_exptl_crystal_face_perp_dist
? ? ? ?

loop_
_geom_angle_atom_site_label_1
_geom_angle_atom_site_label_2
_geom_angle_atom_site_label_3
_geom_angle_site_symmetry_1
_geom_angle_site_symmetry_2
_geom_angle_site_symmetry_3
_geom_angle
_geom_angle_publ_flag
Zr1 Zr1 Zr1 3_656 . 3_657 145.7(5) ?
Zr1 Zr1 O1 3_656 . . 112.2(12) ?
Zr1 Zr1 O1 3_656 . 2_656 95.7(11) ?
Zr1 Zr1 O2 3_656 . . 35.5(12) ?
Zr1 Zr1 O2 3_656 . 2_656 110.8(12) ?
Zr1 Zr1 O2 3_656 . 3_656 34.9(10) ?
Zr1 Zr1 O2 3_656 . 4_555 171.8(10) ?
Zr1 Zr1 O3 3_656 . . 80.0(12) ?
Zr1 Zr1 O3 3_656 . 2_656 91.1(13) ?
Zr1 Zr1 O1 3_657 . . 95.7(11) ?
Zr1 Zr1 O1 3_657 . 2_656 112.2(12) ?
Zr1 Zr1 O2 3_657 . . 110.8(12) ?
Zr1 Zr1 O2 3_657 . 2_656 35.5(12) ?
Zr1 Zr1 O2 3_657 . 3_656 171.8(10) ?
Zr1 Zr1 O2 3_657 . 4_555 34.9(10) ?
Zr1 Zr1 O3 3_657 . . 91.1(13) ?
Zr1 Zr1 O3 3_657 . 2_656 80.0(12) ?
O1 Zr1 O1 . . 2_656 72.1(14) ?
O1 Zr1 O2 . . . 143.1(18) ?
O1 Zr1 O2 . . 2_656 117.3(13) ?
O1 Zr1 O2 . . 3_656 79.9(15) ?
O1 Zr1 O2 . . 4_555 73.2(16) ?
O1 Zr1 O3 . . . 71.3(13) ?
O1 Zr1 O3 . . 2_656 138.1(14) ?
O1 Zr1 O2 2_656 . . 117.3(13) ?
O1 Zr1 O2 2_656 . 2_656 143.1(18) ?
O1 Zr1 O2 2_656 . 3_656 73.2(16) ?
O1 Zr1 O2 2_656 . 4_555 79.9(15) ?
O1 Zr1 O3 2_656 . . 138.1(14) ?
O1 Zr1 O3 2_656 . 2_656 71.3(13) ?
O2 Zr1 O2 . . 2_656 77.8(15) ?
O2 Zr1 O2 . . 3_656 70.5(15) ?
O2 Zr1 O2 . . 4_555 141.5(17) ?
O2 Zr1 O3 . . . 82.6(15) ?
O2 Zr1 O3 . . 2_656 73.7(17) ?
O2 Zr1 O2 2_656 . 3_656 141.5(17) ?
O2 Zr1 O2 2_656 . 4_555 70.5(15) ?
O2 Zr1 O3 2_656 . . 73.7(17) ?
O2 Zr1 O3 2_656 . 2_656 82.6(15) ?
O2 Zr1 O2 3_656 . 4_555 146.5(16) ?
O2 Zr1 O3 3_656 . . 81.0(17) ?
O2 Zr1 O3 3_656 . 2_656 107.9(16) ?
O2 Zr1 O3 4_555 . . 107.9(16) ?
O2 Zr1 O3 4_555 . 2_656 81.0(17) ?
O3 Zr1 O3 . . 2_656 149.6(13) ?
Zr1 O1 C4 . . . 113(4) ?
Zr1 O2 Zr1 . . 3_656 109.5(18) ?
Zr1 O2 H2 . . . 125.23 ?
Zr1 O2 H2 3_656 . . 125.23 ?
Zr1 O3 C4 . . 7_657 112(4) ?
O1 C4 O3 . . 7_657 116(6) ?
O1 C4 C4 . . 7_657 120(5) ?
O3 C4 C4 7_657 . 7_657 122(5) ?

loop_
_geom_bond_atom_site_label_1
_geom_bond_atom_site_label_2
_geom_bond_site_symmetry_1
_geom_bond_site_symmetry_2
_geom_bond_distance
_geom_bond_publ_flag
Zr1 Zr1 . 3_656 3.511(5) ?
Zr1 Zr1 . 3_657 3.511(5) ?
Zr1 O1 . . 2.33(5) ?
Zr1 O1 . 2_656 2.33(5) ?
Zr1 O2 . . 2.13(4) ?
Zr1 O2 . 2_656 2.13(4) ?
Zr1 O2 . 3_656 2.17(5) ?
Zr1 O2 . 4_555 2.17(5) ?
Zr1 O3 . . 2.39(4) ?
Zr1 O3 . 2_656 2.39(4) ?
O1 C4 . . 1.29(7) ?
O2 H2 . . 0.96 ?
O3 C4 . 7_657 1.22(7) ?
C4 C4 . 7_657 1.44(9) ?

loop_
_geom_hbond_atom_site_label_D
_geom_hbond_atom_site_label_H
_geom_hbond_atom_site_label_A
_geom_hbond_site_symmetry_D
_geom_hbond_site_symmetry_H
_geom_hbond_site_symmetry_A
_geom_hbond_distance_DH
_geom_hbond_distance_HA
_geom_hbond_distance_DA
_geom_hbond_angle_DHA
_geom_hbond_publ_flag
O2 H2 O1 . . 2_646 0.96 1.79 2.74(7) 166.45 ?

loop_
_geom_torsion_atom_site_label_1
_geom_torsion_atom_site_label_2
_geom_torsion_atom_site_label_3
_geom_torsion_atom_site_label_4
_geom_torsion_site_symmetry_1
_geom_torsion_site_symmetry_2
_geom_torsion_site_symmetry_3
_geom_torsion_site_symmetry_4
_geom_torsion
_geom_torsion_publ_flag
? ? ? ? ? ? ? ? ? ?

loop_
_restr_angle_atom_site_label_1
_restr_angle_site_symmetry_1
_restr_angle_atom_site_label_2
_restr_angle_site_symmetry_2
_restr_angle_atom_site_label_3
_restr_angle_site_symmetry_3
_restr_angle_target
_restr_angle_target_weight_param
? ? ? ? ? ? ? ?

loop_
_restr_distance_atom_site_label_1
_restr_distance_site_symmetry_1
_restr_distance_atom_site_label_2
_restr_distance_site_symmetry_2
_restr_distance_target
_restr_distance_target_weight_param
? ? ? ? ? ?

loop_
_restr_equal_angle_atom_site_label_1
_restr_equal_angle_site_symmetry_1
_restr_equal_angle_atom_site_label_2
_restr_equal_angle_site_symmetry_2
_restr_equal_angle_atom_site_label_3
_restr_equal_angle_site_symmetry_3
_restr_equal_angle_class_class_id
_restr_equal_angle_class_target_weight_param
? ? ? ? ? ? ? ?

loop_
_restr_equal_distance_atom_site_label_1
_restr_equal_distance_site_symmetry_1
_restr_equal_distance_atom_site_label_2
_restr_equal_distance_site_symmetry_2
_restr_equal_distance_class_class_id
_restr_equal_distance_class_target_weight_param
? ? ? ? ? ?

loop_
_restr_equal_torsion_atom_site_label_1
_restr_equal_torsion_site_symmetry_1
_restr_equal_torsion_atom_site_label_2
_restr_equal_torsion_site_symmetry_2
_restr_equal_torsion_atom_site_label_3
_restr_equal_torsion_site_symmetry_3
_restr_equal_torsion_atom_site_label_4
_restr_equal_torsion_site_symmetry_4
_restr_equal_torsion_class_class_id
_restr_equal_torsion_class_target_weight_param
? ? ? ? ? ? ? ? ? ?

loop_
_restr_torsion_atom_site_label_1
_restr_torsion_site_symmetry_1
_restr_torsion_atom_site_label_2
_restr_torsion_site_symmetry_2
_restr_torsion_atom_site_label_3
_restr_torsion_site_symmetry_3
_restr_torsion_atom_site_label_4
_restr_torsion_site_symmetry_4
_restr_torsion_angle_target
_restr_torsion_weight_param
? ? ? ? ? ? ? ? ? ?

loop_
_jana_atom_site_adp_c_label
_jana_atom_site_adp_c_type_symbol
_jana_atom_site_adp_c_111
_jana_atom_site_adp_c_112
_jana_atom_site_adp_c_113
_jana_atom_site_adp_c_122
_jana_atom_site_adp_c_123
_jana_atom_site_adp_c_133
_jana_atom_site_adp_c_222
_jana_atom_site_adp_c_223
_jana_atom_site_adp_c_233
_jana_atom_site_adp_c_333
? ? ? ? ? ? ? ? ? ? ? ?

loop_
_jana_atom_site_adp_d_label
_jana_atom_site_adp_d_type_symbol
_jana_atom_site_adp_d_1111
_jana_atom_site_adp_d_1112
_jana_atom_site_adp_d_1113
_jana_atom_site_adp_d_1122
_jana_atom_site_adp_d_1123
_jana_atom_site_adp_d_1133
_jana_atom_site_adp_d_1222
_jana_atom_site_adp_d_1223
_jana_atom_site_adp_d_1233
_jana_atom_site_adp_d_1333
_jana_atom_site_adp_d_2222
_jana_atom_site_adp_d_2223
_jana_atom_site_adp_d_2233
_jana_atom_site_adp_d_2333
_jana_atom_site_adp_d_3333
? ? ? ? ? ? ? ? ? ? ? ? ? ? ? ? ?

loop_
_jana_atom_site_adp_e_label
_jana_atom_site_adp_e_type_symbol
_jana_atom_site_adp_e_11111
_jana_atom_site_adp_e_11112
_jana_atom_site_adp_e_11113
_jana_atom_site_adp_e_11122
_jana_atom_site_adp_e_11123
_jana_atom_site_adp_e_11133
_jana_atom_site_adp_e_11222
_jana_atom_site_adp_e_11223
_jana_atom_site_adp_e_11233
_jana_atom_site_adp_e_11333
_jana_atom_site_adp_e_12222
_jana_atom_site_adp_e_12223
_jana_atom_site_adp_e_12233
_jana_atom_site_adp_e_12333
_jana_atom_site_adp_e_13333
_jana_atom_site_adp_e_22222
_jana_atom_site_adp_e_22223
_jana_atom_site_adp_e_22233
_jana_atom_site_adp_e_22333
_jana_atom_site_adp_e_23333
_jana_atom_site_adp_e_33333
? ? ? ? ? ? ? ? ? ? ? ? ? ? ? ? ? ? ? ? ? ? ?

loop_
_jana_atom_site_adp_f_label
_jana_atom_site_adp_f_type_symbol
_jana_atom_site_adp_f_111111
_jana_atom_site_adp_f_111112
_jana_atom_site_adp_f_111113
_jana_atom_site_adp_f_111122
_jana_atom_site_adp_f_111123
_jana_atom_site_adp_f_111133
_jana_atom_site_adp_f_111222
_jana_atom_site_adp_f_111223
_jana_atom_site_adp_f_111233
_jana_atom_site_adp_f_111333
_jana_atom_site_adp_f_112222
_jana_atom_site_adp_f_112223
_jana_atom_site_adp_f_112233
_jana_atom_site_adp_f_112333
_jana_atom_site_adp_f_113333
_jana_atom_site_adp_f_122222
_jana_atom_site_adp_f_122223
_jana_atom_site_adp_f_122233
_jana_atom_site_adp_f_122333
_jana_atom_site_adp_f_123333
_jana_atom_site_adp_f_133333
_jana_atom_site_adp_f_222222
_jana_atom_site_adp_f_222223
_jana_atom_site_adp_f_222233
_jana_atom_site_adp_f_222333
_jana_atom_site_adp_f_223333
_jana_atom_site_adp_f_233333
_jana_atom_site_adp_f_333333
? ? ? ? ? ? ? ? ? ? ? ? ? ? ? ? ? ? ? ? ? ? ? ? ? ? ? ? ? ?
